data_7107959
loop_
_publ_author_name
'Sachitanand M. Mali'
'Sandip V. Jadhav'
'Hosahudya N. Gopi'

_publ_section_title
;
 Copper(II) mediated facile and ultra fast peptide synthesis in methanol
;
_journal_name_full Chem.Commun.
_journal_page_first 7085
_journal_paper_doi 10.1039/c2cc32581k
_journal_volume 48
_journal_year 2012
_chemical_formula_sum 'C11 H20 N O3 S'
_chemical_formula_weight 246.34
_chemical_name_systematic
;
?
;
_space_group_IT_number 19
_symmetry_space_group_name_Hall 'P 2ac 2ab'
_symmetry_space_group_name_H-M 'P 21 21 21'
_atom_sites_solution_hydrogens geom
_atom_sites_solution_primary direct
_atom_sites_solution_secondary difmap
_audit_creation_method SHELXL-97
_cell_angle_alpha 90.00
_cell_angle_beta 90.00
_cell_angle_gamma 90.00
_cell_formula_units_Z 8
_cell_length_a 9.439(3)
_cell_length_b 16.600(4)
_cell_length_c 18.026(4)
_cell_measurement_temperature 296(2)
_cell_volume 2824.4(13)
_computing_structure_refinement 'SHELXL-97 (Sheldrick, 2008)'
_computing_structure_solution 'SHELXS-97 (Sheldrick, 2008)'
_diffrn_ambient_temperature 296(2)
_diffrn_measured_fraction_theta_full 0.994
_diffrn_measured_fraction_theta_max 0.994
_diffrn_radiation_monochromator graphite
_diffrn_radiation_source 'fine-focus sealed tube'
_diffrn_radiation_type MoK\a
_diffrn_radiation_wavelength 0.71073
_diffrn_reflns_av_R_equivalents 0.0610
_diffrn_reflns_av_sigmaI/netI 0.1000
_diffrn_reflns_limit_h_max 10
_diffrn_reflns_limit_h_min -12
_diffrn_reflns_limit_k_max 22
_diffrn_reflns_limit_k_min -19
_diffrn_reflns_limit_l_max 24
_diffrn_reflns_limit_l_min -22
_diffrn_reflns_number 15845
_diffrn_reflns_theta_full 28.37
_diffrn_reflns_theta_max 28.37
_diffrn_reflns_theta_min 2.26
_exptl_absorpt_coefficient_mu 0.223
_exptl_crystal_density_diffrn 1.159
_exptl_crystal_density_method 'not measured'
_exptl_crystal_F_000 1064
_refine_diff_density_max 0.324
_refine_diff_density_min -0.283
_refine_diff_density_rms 0.056
_refine_ls_abs_structure_details 'Flack H D (1983), Acta Cryst. A39, 876-881'
_refine_ls_abs_structure_Flack -0.12(10)
_refine_ls_extinction_method none
_refine_ls_goodness_of_fit_ref 0.934
_refine_ls_hydrogen_treatment mixed
_refine_ls_matrix_type full
_refine_ls_number_parameters 307
_refine_ls_number_reflns 7001
_refine_ls_number_restraints 0
_refine_ls_restrained_S_all 0.934
_refine_ls_R_factor_all 0.1209
_refine_ls_R_factor_gt 0.0628
_refine_ls_shift/su_max 0.000
_refine_ls_shift/su_mean 0.000
_refine_ls_structure_factor_coef Fsqd
_refine_ls_weighting_details 'calc w=1/[\s^2^(Fo^2^)+(0.0860P)^2^+0.0000P] where P=(Fo^2^+2Fc^2^)/3'
_refine_ls_weighting_scheme calc
_refine_ls_wR_factor_gt 0.1378
_refine_ls_wR_factor_ref 0.1676
_reflns_number_gt 4151
_reflns_number_total 7001
_reflns_threshold_expression >2sigma(I)
_cod_data_source_file c2cc32581k.txt
_cod_data_source_block smleu
_cod_original_cell_volume 2824.3(12)
_cod_database_code 7107959

loop_
_symmetry_equiv_pos_as_xyz
'x, y, z'
'x+1/2, -y+1/2, -z'
'-x, y+1/2, -z+1/2'
'-x+1/2, -y, z+1/2'

loop_
_atom_site_label
_atom_site_type_symbol
_atom_site_fract_x
_atom_site_fract_y
_atom_site_fract_z
_atom_site_U_iso_or_equiv
_atom_site_adp_type
_atom_site_occupancy
_atom_site_symmetry_multiplicity
_atom_site_calc_flag
_atom_site_refinement_flags
C1 C 0.3080(5) 0.3217(2) 0.90434(19) 0.0384(9) Uani 1 1 d .
C2 C 0.2056(5) 0.2541(3) 0.8837(3) 0.0492(11) Uani 1 1 d .
H1A H 0.1653 0.2648 0.8358 0.074 Uiso 1 1 calc R
H1B H 0.1314 0.2511 0.9200 0.074 Uiso 1 1 calc R
H1C H 0.2558 0.2038 0.8822 0.074 Uiso 1 1 calc R
C3 C 0.3830(6) 0.3093(3) 0.9770(2) 0.0610(15) Uani 1 1 d .
H11A H 0.4333 0.2590 0.9759 0.091 Uiso 1 1 calc R
H11B H 0.3149 0.3085 1.0166 0.091 Uiso 1 1 calc R
H11C H 0.4488 0.3525 0.9850 0.091 Uiso 1 1 calc R
C4 C 0.2300(5) 0.4030(3) 0.9037(2) 0.0461(11) Uani 1 1 d .
H8A H 0.2966 0.4457 0.9126 0.069 Uiso 1 1 calc R
H8B H 0.1590 0.4033 0.9418 0.069 Uiso 1 1 calc R
H8C H 0.1859 0.4108 0.8562 0.069 Uiso 1 1 calc R
C5 C 0.5007(4) 0.2737(2) 0.82517(18) 0.0269(8) Uani 1 1 d .
C6 C 0.6858(4) 0.24422(19) 0.73639(18) 0.0285(8) Uani 1 1 d .
H4 H 0.6491 0.1895 0.7293 0.034 Uiso 1 1 calc R
C7 C 0.7374(4) 0.2749(2) 0.66150(18) 0.0295(8) Uani 1 1 d .
H5A H 0.7774 0.3282 0.6686 0.035 Uiso 1 1 calc R
H5B H 0.6559 0.2807 0.6292 0.035 Uiso 1 1 calc R
C8 C 0.8469(4) 0.2231(2) 0.62183(18) 0.0304(8) Uani 1 1 d .
H6 H 0.9316 0.2200 0.6532 0.036 Uiso 1 1 calc R
C9 C 0.7932(5) 0.1373(2) 0.6081(2) 0.0424(10) Uani 1 1 d .
H9A H 0.7806 0.1103 0.6547 0.064 Uiso 1 1 calc R
H9B H 0.8610 0.1084 0.5787 0.064 Uiso 1 1 calc R
H9C H 0.7043 0.1394 0.5823 0.064 Uiso 1 1 calc R
C10 C 0.8882(5) 0.2636(2) 0.5486(2) 0.0453(11) Uani 1 1 d .
H7A H 0.8065 0.2671 0.5170 0.068 Uiso 1 1 calc R
H7B H 0.9602 0.2322 0.5244 0.068 Uiso 1 1 calc R
H7C H 0.9238 0.3167 0.5584 0.068 Uiso 1 1 calc R
C11 C 0.8082(4) 0.2398(2) 0.79173(19) 0.0310(8) Uani 1 1 d .
C12 C -0.2011(4) 0.4014(2) 0.33051(18) 0.0321(8) Uani 1 1 d .
C13 C -0.3460(5) 0.4300(2) 0.3057(2) 0.0449(10) Uani 1 1 d .
H18A H -0.3408 0.4857 0.2917 0.067 Uiso 1 1 calc R
H18B H -0.4123 0.4238 0.3456 0.067 Uiso 1 1 calc R
H18C H -0.3766 0.3985 0.2640 0.067 Uiso 1 1 calc R
C14 C -0.2037(5) 0.3123(2) 0.3496(2) 0.0468(11) Uani 1 1 d .
H20A H -0.2345 0.2821 0.3071 0.070 Uiso 1 1 calc R
H20B H -0.2678 0.3033 0.3900 0.070 Uiso 1 1 calc R
H20C H -0.1103 0.2951 0.3636 0.070 Uiso 1 1 calc R
C15 C -0.1403(5) 0.4501(3) 0.39427(19) 0.0433(10) Uani 1 1 d .
H19A H -0.0438 0.4344 0.4026 0.065 Uiso 1 1 calc R
H19B H -0.1949 0.4403 0.4383 0.065 Uiso 1 1 calc R
H19C H -0.1439 0.5064 0.3822 0.065 Uiso 1 1 calc R
C16 C -0.0676(4) 0.4722(2) 0.23290(18) 0.0275(8) Uani 1 1 d .
C17 C 0.0764(4) 0.5210(2) 0.13084(18) 0.0311(9) Uani 1 1 d .
H15 H 0.0791 0.5727 0.1571 0.037 Uiso 1 1 calc R
C18 C 0.2241(4) 0.5059(2) 0.09948(19) 0.0313(9) Uani 1 1 d .
H14A H 0.2378 0.5409 0.0570 0.038 Uiso 1 1 calc R
H14B H 0.2284 0.4508 0.0817 0.038 Uiso 1 1 calc R
C19 C 0.3468(5) 0.5192(2) 0.15383(19) 0.0346(9) Uani 1 1 d .
H13 H 0.3329 0.4839 0.1968 0.041 Uiso 1 1 calc R
C20 C 0.3505(6) 0.6067(2) 0.1811(2) 0.0536(12) Uani 1 1 d .
H12A H 0.3566 0.6423 0.1392 0.080 Uiso 1 1 calc R
H12B H 0.4315 0.6144 0.2125 0.080 Uiso 1 1 calc R
H12C H 0.2657 0.6181 0.2085 0.080 Uiso 1 1 calc R
C21 C 0.4871(5) 0.4969(2) 0.1165(2) 0.0414(10) Uani 1 1 d .
H21A H 0.4867 0.4406 0.1042 0.062 Uiso 1 1 calc R
H21B H 0.5640 0.5080 0.1497 0.062 Uiso 1 1 calc R
H21C H 0.4984 0.5281 0.0720 0.062 Uiso 1 1 calc R
C22 C -0.0304(4) 0.5294(2) 0.0669(2) 0.0371(9) Uani 1 1 d .
H1 H 0.767(5) 0.386(3) 0.816(2) 0.070(14) Uiso 1 1 d .
H2 H -0.078(6) 0.393(3) 0.069(3) 0.097(18) Uiso 1 1 d .
N1 N 0.5712(3) 0.29391(16) 0.76212(15) 0.0277(7) Uani 1 1 d .
H54 H 0.5473 0.3363 0.7377 0.033 Uiso 1 1 calc R
N2 N 0.0386(4) 0.45971(17) 0.18424(15) 0.0325(8) Uani 1 1 d .
H52 H 0.0842 0.4149 0.1850 0.039 Uiso 1 1 calc R
O1 O 0.4090(3) 0.33201(14) 0.84306(13) 0.0304(6) Uani 1 1 d .
O2 O 0.5209(3) 0.21056(13) 0.85922(13) 0.0299(6) Uani 1 1 d .
O3 O 0.8765(4) 0.17909(16) 0.80158(14) 0.0490(8) Uani 1 1 d .
O4 O -0.0978(3) 0.40329(13) 0.26850(12) 0.0323(6) Uani 1 1 d .
O5 O -0.1250(3) 0.53717(13) 0.24291(12) 0.0303(6) Uani 1 1 d .
O6 O -0.0514(3) 0.59330(17) 0.03790(16) 0.0525(8) Uani 1 1 d .
S1 S 0.85151(12) 0.32867(6) 0.84232(6) 0.0435(3) Uani 1 1 d .
S2 S -0.11910(14) 0.44361(7) 0.03277(6) 0.0515(3) Uani 1 1 d .

loop_
_atom_site_aniso_label
_atom_site_aniso_U_11
_atom_site_aniso_U_22
_atom_site_aniso_U_33
_atom_site_aniso_U_23
_atom_site_aniso_U_13
_atom_site_aniso_U_12
C1 0.039(2) 0.045(2) 0.0320(19) -0.0033(17) 0.0078(17) 0.0138(19)
C2 0.033(2) 0.047(3) 0.068(3) 0.003(2) 0.014(2) 0.003(2)
C3 0.082(4) 0.065(3) 0.036(2) -0.0119(19) -0.006(3) 0.040(3)
C4 0.044(3) 0.047(2) 0.048(2) -0.0074(19) 0.005(2) 0.019(2)
C5 0.027(2) 0.0220(18) 0.0317(18) -0.0073(14) -0.0003(15) -0.0055(15)
C6 0.038(2) 0.0160(16) 0.0311(17) -0.0008(14) 0.0045(16) 0.0028(15)
C7 0.033(2) 0.0253(18) 0.0298(17) 0.0001(14) 0.0016(17) 0.0019(15)
C8 0.031(2) 0.0314(19) 0.0285(16) 0.0000(14) 0.0005(16) 0.0010(17)
C9 0.047(3) 0.035(2) 0.045(2) -0.0119(17) 0.011(2) 0.000(2)
C10 0.054(3) 0.049(2) 0.0326(18) 0.0027(17) 0.008(2) 0.005(2)
C11 0.034(2) 0.0292(19) 0.0299(17) 0.0034(15) 0.0061(16) 0.0042(17)
C12 0.034(2) 0.036(2) 0.0270(17) 0.0030(15) 0.0075(16) -0.0035(18)
C13 0.033(2) 0.047(2) 0.055(2) 0.0158(19) -0.005(2) -0.010(2)
C14 0.059(3) 0.040(2) 0.042(2) 0.0149(18) 0.017(2) -0.005(2)
C15 0.045(3) 0.058(3) 0.0272(17) -0.0011(17) 0.0024(19) 0.002(2)
C16 0.036(2) 0.0223(18) 0.0245(16) -0.0019(14) 0.0045(15) -0.0051(16)
C17 0.044(2) 0.0217(18) 0.0275(17) 0.0066(14) 0.0113(16) 0.0016(16)
C18 0.041(2) 0.0234(18) 0.0296(17) 0.0009(14) 0.0090(17) 0.0042(17)
C19 0.046(3) 0.0314(19) 0.0262(16) 0.0032(14) 0.0046(18) -0.0043(18)
C20 0.062(3) 0.045(3) 0.053(2) -0.017(2) 0.003(2) -0.009(2)
C21 0.042(3) 0.035(2) 0.047(2) 0.0051(17) -0.001(2) -0.0004(19)
C22 0.034(2) 0.040(2) 0.037(2) 0.0060(17) 0.0159(18) 0.0049(19)
N1 0.0306(17) 0.0204(15) 0.0320(14) 0.0016(12) 0.0028(13) 0.0034(12)
N2 0.046(2) 0.0201(16) 0.0310(15) 0.0036(12) 0.0174(15) 0.0086(14)
O1 0.0301(14) 0.0254(13) 0.0357(12) -0.0036(11) 0.0053(11) 0.0043(11)
O2 0.0331(15) 0.0197(13) 0.0370(13) -0.0026(10) 0.0019(12) -0.0017(11)
O3 0.062(2) 0.0408(16) 0.0447(15) 0.0004(12) -0.0103(16) 0.0248(16)
O4 0.0490(18) 0.0190(12) 0.0289(11) 0.0040(10) 0.0132(12) 0.0017(12)
O5 0.0337(15) 0.0215(12) 0.0356(12) -0.0023(10) 0.0119(12) -0.0021(11)
O6 0.058(2) 0.0431(17) 0.0563(17) 0.0259(15) 0.0095(16) 0.0098(16)
S1 0.0407(6) 0.0378(6) 0.0520(6) -0.0024(5) -0.0119(5) 0.0004(5)
S2 0.0514(7) 0.0450(6) 0.0581(6) 0.0062(5) -0.0051(6) 0.0060(6)

loop_
_atom_type_symbol
_atom_type_description
_atom_type_scat_dispersion_real
_atom_type_scat_dispersion_imag
_atom_type_scat_source
C C 0.0033 0.0016 'International Tables Vol C Tables 4.2.6.8 and 6.1.1.4'
H H 0.0000 0.0000 'International Tables Vol C Tables 4.2.6.8 and 6.1.1.4'
N N 0.0061 0.0033 'International Tables Vol C Tables 4.2.6.8 and 6.1.1.4'
O O 0.0106 0.0060 'International Tables Vol C Tables 4.2.6.8 and 6.1.1.4'
S S 0.1246 0.1234 'International Tables Vol C Tables 4.2.6.8 and 6.1.1.4'

loop_
_geom_angle_atom_site_label_1
_geom_angle_atom_site_label_2
_geom_angle_atom_site_label_3
_geom_angle
O1 C1 C3 111.4(4)
O1 C1 C2 108.2(3)
C3 C1 C2 114.2(4)
O1 C1 C4 101.7(3)
C3 C1 C4 110.6(3)
C2 C1 C4 109.9(3)
C1 C2 H1A 109.5
C1 C2 H1B 109.5
H1A C2 H1B 109.5
C1 C2 H1C 109.5
H1A C2 H1C 109.5
H1B C2 H1C 109.5
C1 C3 H11A 109.5
C1 C3 H11B 109.5
H11A C3 H11B 109.5
C1 C3 H11C 109.5
H11A C3 H11C 109.5
H11B C3 H11C 109.5
C1 C4 H8A 109.5
C1 C4 H8B 109.5
H8A C4 H8B 109.5
C1 C4 H8C 109.5
H8A C4 H8C 109.5
H8B C4 H8C 109.5
O2 C5 O1 126.6(3)
O2 C5 N1 123.5(3)
O1 C5 N1 109.9(3)
N1 C6 C7 109.5(3)
N1 C6 C11 112.7(3)
C7 C6 C11 110.7(3)
N1 C6 H4 107.9
C7 C6 H4 107.9
C11 C6 H4 107.9
C6 C7 C8 116.4(3)
C6 C7 H5A 108.2
C8 C7 H5A 108.2
C6 C7 H5B 108.2
C8 C7 H5B 108.2
H5A C7 H5B 107.3
C7 C8 C10 109.3(3)
C7 C8 C9 112.1(3)
C10 C8 C9 110.6(3)
C7 C8 H6 108.2
C10 C8 H6 108.2
C9 C8 H6 108.2
C8 C9 H9A 109.5
C8 C9 H9B 109.5
H9A C9 H9B 109.5
C8 C9 H9C 109.5
H9A C9 H9C 109.5
H9B C9 H9C 109.5
C8 C10 H7A 109.5
C8 C10 H7B 109.5
H7A C10 H7B 109.5
C8 C10 H7C 109.5
H7A C10 H7C 109.5
H7B C10 H7C 109.5
O3 C11 C6 122.6(3)
O3 C11 S1 119.5(3)
C6 C11 S1 117.9(2)
O4 C12 C13 111.3(3)
O4 C12 C15 108.1(3)
C13 C12 C15 113.5(4)
O4 C12 C14 101.6(3)
C13 C12 C14 110.9(4)
C15 C12 C14 110.7(3)
C12 C13 H18A 109.5
C12 C13 H18B 109.5
H18A C13 H18B 109.5
C12 C13 H18C 109.5
H18A C13 H18C 109.5
H18B C13 H18C 109.5
C12 C14 H20A 109.5
C12 C14 H20B 109.5
H20A C14 H20B 109.5
C12 C14 H20C 109.5
H20A C14 H20C 109.5
H20B C14 H20C 109.5
C12 C15 H19A 109.5
C12 C15 H19B 109.5
H19A C15 H19B 109.5
C12 C15 H19C 109.5
H19A C15 H19C 109.5
H19B C15 H19C 109.5
O5 C16 O4 126.0(3)
O5 C16 N2 124.3(3)
O4 C16 N2 109.7(3)
N2 C17 C18 110.9(3)
N2 C17 C22 113.7(3)
C18 C17 C22 109.6(3)
N2 C17 H15 107.5
C18 C17 H15 107.5
C22 C17 H15 107.5
C17 C18 C19 115.4(3)
C17 C18 H14A 108.4
C19 C18 H14A 108.4
C17 C18 H14B 108.4
C19 C18 H14B 108.4
H14A C18 H14B 107.5
C21 C19 C20 110.5(4)
C21 C19 C18 109.7(3)
C20 C19 C18 111.0(3)
C21 C19 H13 108.5
C20 C19 H13 108.5
C18 C19 H13 108.5
C19 C20 H12A 109.5
C19 C20 H12B 109.5
H12A C20 H12B 109.5
C19 C20 H12C 109.5
H12A C20 H12C 109.5
H12B C20 H12C 109.5
C19 C21 H21A 109.5
C19 C21 H21B 109.5
H21A C21 H21B 109.5
C19 C21 H21C 109.5
H21A C21 H21C 109.5
H21B C21 H21C 109.5
O6 C22 C17 121.0(4)
O6 C22 S2 119.0(3)
C17 C22 S2 120.0(3)
C5 N1 C6 119.8(3)
C5 N1 H54 120.1
C6 N1 H54 120.1
C16 N2 C17 120.6(3)
C16 N2 H52 119.7
C17 N2 H52 119.7
C5 O1 C1 121.1(3)
C16 O4 C12 121.2(3)
C11 S1 H1 105.7(19)
C22 S2 H2 104(3)

loop_
_geom_bond_atom_site_label_1
_geom_bond_atom_site_label_2
_geom_bond_distance
C1 O1 1.469(4)
C1 C3 1.504(5)
C1 C2 1.528(6)
C1 C4 1.537(5)
C2 H1A 0.9600
C2 H1B 0.9600
C2 H1C 0.9600
C3 H11A 0.9600
C3 H11B 0.9600
C3 H11C 0.9600
C4 H8A 0.9600
C4 H8B 0.9600
C4 H8C 0.9600
C5 O2 1.230(4)
C5 O1 1.337(4)
C5 N1 1.359(4)
C6 N1 1.437(4)
C6 C7 1.523(5)
C6 C11 1.528(5)
C6 H4 0.9800
C7 C8 1.523(5)
C7 H5A 0.9700
C7 H5B 0.9700
C8 C10 1.532(5)
C8 C9 1.533(5)
C8 H6 0.9800
C9 H9A 0.9600
C9 H9B 0.9600
C9 H9C 0.9600
C10 H7A 0.9600
C10 H7B 0.9600
C10 H7C 0.9600
C11 O3 1.209(4)
C11 S1 1.782(4)
C12 O4 1.483(4)
C12 C13 1.515(6)
C12 C15 1.517(5)
C12 C14 1.519(5)
C13 H18A 0.9600
C13 H18B 0.9600
C13 H18C 0.9600
C14 H20A 0.9600
C14 H20B 0.9600
C14 H20C 0.9600
C15 H19A 0.9600
C15 H19B 0.9600
C15 H19C 0.9600
C16 O5 1.220(4)
C16 O4 1.343(4)
C16 N2 1.348(4)
C17 N2 1.445(4)
C17 C18 1.525(5)
C17 C22 1.538(6)
C17 H15 0.9800
C18 C19 1.533(6)
C18 H14A 0.9700
C18 H14B 0.9700
C19 C21 1.531(6)
C19 C20 1.533(5)
C19 H13 0.9800
C20 H12A 0.9600
C20 H12B 0.9600
C20 H12C 0.9600
C21 H21A 0.9600
C21 H21B 0.9600
C21 H21C 0.9600
C22 O6 1.199(4)
C22 S2 1.763(4)
N1 H54 0.8600
N2 H52 0.8600
S1 H1 1.32(5)
S2 H2 1.13(5)
